data_7160591
loop_
_publ_author_name
'Jiang, Wei'
'Li, Lin-Huan'
'Zhang, Lin-Min'
'Zhao, Huan'
'Li, Shao-Yang'
'Wang, Gao-Qian'
'Chen, Guo-Dong'
'Lv, Jian-Ming'
'Hu, Dan'
'Gao, Hao'

_publ_section_title
;
 Generation of two novel furanosteroids <i>via</i> heterologous expression
 of demethoxyviridin biosynthetic genes in a wortmannin-producing strain.
;
_journal_issue 28
_journal_name_full 'Organic &amp; biomolecular chemistry'
_journal_page_first 6683
_journal_page_last 6686
_journal_paper_doi 10.1039/d5ob00856e
_journal_volume 23
_journal_year 2025
_chemical_absolute_configuration ad
_chemical_formula_moiety 'C21 H20 O6, H2 O'
_chemical_formula_sum 'C21 H22 O7'
_chemical_formula_weight 386.38
_space_group_crystal_system monoclinic
_space_group_IT_number 4
_space_group_name_Hall 'P 2yb'
_space_group_name_H-M_alt 'P 1 21 1'
_atom_sites_solution_hydrogens mixed
_atom_sites_solution_primary direct
_audit_creation_date 2025-06-04
_audit_creation_method
;
Olex2 1.2
(compiled 2018.05.29 svn.r3508 for OlexSys, GUI svn.r5506)
;
_audit_update_record
;
2025-06-04 deposited with the CCDC.	2025-06-12 downloaded from the CCDC.
;
_cell_angle_alpha 90
_cell_angle_beta 91.6252(9)
_cell_angle_gamma 90
_cell_formula_units_Z 2
_cell_length_a 9.6221(2)
_cell_length_b 8.1595(2)
_cell_length_c 11.5469(3)
_cell_measurement_reflns_used 9973
_cell_measurement_temperature 153(2)
_cell_measurement_theta_max 68.222
_cell_measurement_theta_min 5.904
_cell_volume 906.20(4)
_computing_cell_refinement 'SAINT V8.40B (?, 2016)'
_computing_data_reduction 'SAINT V8.40B (?, 2016)'
_computing_molecular_graphics 'Olex2 (Dolomanov et al., 2009)'
_computing_publication_material 'Olex2 (Dolomanov et al., 2009)'
_computing_structure_refinement 'ShelXL (Sheldrick, 2015)'
_computing_structure_solution 'ShelXS (Sheldrick, 2008)'
_diffrn_ambient_temperature 153.15
_diffrn_measured_fraction_theta_full 0.999
_diffrn_measured_fraction_theta_max 0.999
_diffrn_measurement_device_type 'B ruler D8 venture'
_diffrn_radiation_type CuK\a
_diffrn_radiation_wavelength 1.54184
_diffrn_reflns_av_R_equivalents 0.0471
_diffrn_reflns_av_unetI/netI 0.0224
_diffrn_reflns_Laue_measured_fraction_full 0.999
_diffrn_reflns_Laue_measured_fraction_max 0.999
_diffrn_reflns_limit_h_max 11
_diffrn_reflns_limit_h_min -11
_diffrn_reflns_limit_k_max 9
_diffrn_reflns_limit_k_min -9
_diffrn_reflns_limit_l_max 13
_diffrn_reflns_limit_l_min -13
_diffrn_reflns_number 34765
_diffrn_reflns_point_group_measured_fraction_full 0.996
_diffrn_reflns_point_group_measured_fraction_max 0.995
_diffrn_reflns_theta_full 67.684
_diffrn_reflns_theta_max 68.248
_diffrn_reflns_theta_min 3.830
_exptl_absorpt_coefficient_mu 0.889
_exptl_absorpt_correction_T_max 0.7531
_exptl_absorpt_correction_T_min 0.6474
_exptl_absorpt_correction_type multi-scan
_exptl_absorpt_process_details
'SADABS-2016/2 (Bruker,2016/2) was used for absorption correction. wR2(int) was 0.1023 before and 0.0622 after correction. The Ratio of minimum to maximum transmission is 0.8596. The \l/2 correction factor is Not present.'
_exptl_crystal_colour colourless
_exptl_crystal_colour_primary colourless
_exptl_crystal_density_diffrn 1.416
_exptl_crystal_description needle
_exptl_crystal_F_000 408
_exptl_crystal_size_max 0.15
_exptl_crystal_size_mid 0.13
_exptl_crystal_size_min 0.11
_refine_diff_density_max 0.238
_refine_diff_density_min -0.408
_refine_diff_density_rms 0.058
_refine_ls_abs_structure_details
;
 Flack x determined using 1486 quotients [(I+)-(I-)]/[(I+)+(I-)]
 (Parsons, Flack and Wagner, Acta Cryst. B69 (2013) 249-259).
;
_refine_ls_abs_structure_Flack 0.08(4)
_refine_ls_extinction_method none
_refine_ls_goodness_of_fit_ref 1.102
_refine_ls_hydrogen_treatment constr
_refine_ls_matrix_type full
_refine_ls_number_parameters 259
_refine_ls_number_reflns 3292
_refine_ls_number_restraints 1
_refine_ls_restrained_S_all 1.102
_refine_ls_R_factor_all 0.0359
_refine_ls_R_factor_gt 0.0355
_refine_ls_shift/su_max 0.000
_refine_ls_shift/su_mean 0.000
_refine_ls_structure_factor_coef Fsqd
_refine_ls_weighting_details 'w=1/[\s^2^(Fo^2^)+(0.0581P)^2^+0.2832P] where P=(Fo^2^+2Fc^2^)/3'
_refine_ls_weighting_scheme calc
_refine_ls_wR_factor_gt 0.0940
_refine_ls_wR_factor_ref 0.0944
_reflns_Friedel_coverage 0.850
_reflns_Friedel_fraction_full 0.991
_reflns_Friedel_fraction_max 0.990
_reflns_number_gt 3252
_reflns_number_total 3292
_reflns_threshold_expression 'I > 2\s(I)'
_cod_data_source_file d5ob00856e2.cif
_cod_data_source_block 26942_d_0m
_cod_depositor_comments 'Adding full bibliography for 7160591.cif.'
_cod_database_code 7160591
_shelx_shelxl_version_number 2014/7
_shelx_space_group_comment
;
The symmetry employed for this shelxl refinement is uniquely defined
by the following loop, which should always be used as a source of
symmetry information in preference to the above space-group names.
They are only intended as comments.
;
_shelx_estimated_absorpt_t_max 0.908
_shelx_estimated_absorpt_t_min 0.878
_olex2_refinement_description
;
1. Fixed Uiso
 At 1.2 times of:
  All C(H) groups, All C(H,H) groups
 At 1.5 times of:
  All C(H,H,H) groups, All O(H,H) groups
2.a Free rotating group:
 O7(H7A,H7B)
2.b Ternary CH refined with riding coordinates:
 C1(H1), C14(H14)
2.c Secondary CH2 refined with riding coordinates:
 C2(H2A,H2B), C16(H16A,H16B), C15(H15A,H15B)
2.d Aromatic/amide H refined with riding coordinates:
 C20(H20), C11(H11), C12(H12)
2.e Idealised Me refined as rotating group:
 C19(H19A,H19B,H19C), C18(H18A,H18B,H18C), C21(H21A,H21B,H21C)
;
_olex2_submission_special_instructions 'No special instructions were received'

loop_
_space_group_symop_operation_xyz
'x, y, z'
'-x, y+1/2, -z'

loop_
_atom_site_label
_atom_site_type_symbol
_atom_site_fract_x
_atom_site_fract_y
_atom_site_fract_z
_atom_site_U_iso_or_equiv
_atom_site_adp_type
_atom_site_occupancy
_atom_site_site_symmetry_order
_atom_site_calc_flag
_atom_site_refinement_flags_posn
_atom_site_refinement_flags_adp
_atom_site_refinement_flags_occupancy
_atom_site_disorder_assembly
_atom_site_disorder_group
O2 O 0.31115(18) 0.1429(2) 0.73652(15) 0.0193(4) Uani 1 1 d . . . . .
O1 O 0.36352(18) -0.3434(2) 0.55866(15) 0.0200(4) Uani 1 1 d . . . . .
O4 O 0.1972(2) 0.0972(2) 0.96705(17) 0.0282(5) Uani 1 1 d . . . . .
O3 O 0.4127(2) -0.1517(3) 0.43001(16) 0.0281(5) Uani 1 1 d . . . . .
O6 O 0.08882(19) -0.4448(3) 0.54831(17) 0.0274(5) Uani 1 1 d . . . . .
O5 O 0.0649(2) -0.5302(3) 1.25499(19) 0.0322(5) Uani 1 1 d . . . . .
C6 C 0.3121(2) 0.0010(3) 0.8023(2) 0.0168(5) Uani 1 1 d . . . . .
C4 C 0.3707(3) -0.0675(3) 0.6240(2) 0.0180(5) Uani 1 1 d . . . . .
C9 C 0.2732(2) -0.3216(3) 0.8822(2) 0.0148(5) Uani 1 1 d . . . . .
C10 C 0.3549(2) -0.3009(3) 0.7721(2) 0.0158(5) Uani 1 1 d . . . . .
O7 O 0.3124(3) -0.6408(3) 0.4107(2) 0.0404(5) Uani 1 1 d . . . . .
H7A H 0.3097 -0.5460 0.4450 0.061 Uiso 1 1 d G . . . .
H7B H 0.2400 -0.6409 0.3638 0.061 Uiso 1 1 d G . . . .
C8 C 0.2298(2) -0.1920(3) 0.9477(2) 0.0147(5) Uani 1 1 d . . . . .
C20 C 0.3474(3) 0.0968(3) 0.6273(2) 0.0195(5) Uani 1 1 d . . . . .
H20 H 0.3551 0.1691 0.5633 0.023 Uiso 1 1 calc R . . . .
C5 C 0.3515(2) -0.1259(3) 0.7375(2) 0.0155(5) Uani 1 1 d . . . . .
C1 C 0.2916(2) -0.3908(3) 0.6642(2) 0.0176(5) Uani 1 1 d . . . . .
H1 H 0.3051 -0.5113 0.6760 0.021 Uiso 1 1 calc R . . . .
C17 C 0.1021(3) -0.4043(3) 1.2116(2) 0.0212(5) Uani 1 1 d . . . . .
C19 C 0.5057(3) -0.3612(3) 0.7955(2) 0.0220(5) Uani 1 1 d . . . . .
H19A H 0.5047 -0.4783 0.8143 0.033 Uiso 1 1 calc GR . . . .
H19B H 0.5474 -0.2999 0.8606 0.033 Uiso 1 1 calc GR . . . .
H19C H 0.5604 -0.3436 0.7262 0.033 Uiso 1 1 calc GR . . . .
C18 C 0.3497(3) -0.3629(4) 1.1718(2) 0.0233(6) Uani 1 1 d . . . . .
H18A H 0.3817 -0.4661 1.2068 0.035 Uiso 1 1 calc GR . . . .
H18B H 0.3441 -0.2787 1.2319 0.035 Uiso 1 1 calc GR . . . .
H18C H 0.4154 -0.3279 1.1134 0.035 Uiso 1 1 calc GR . . . .
C7 C 0.2448(2) -0.0175(3) 0.9130(2) 0.0172(5) Uani 1 1 d . . . . .
C11 C 0.2480(3) -0.4906(3) 0.9206(2) 0.0183(5) Uani 1 1 d . . . . .
H11 H 0.2574 -0.5775 0.8667 0.022 Uiso 1 1 calc R . . . .
C2 C 0.1368(3) -0.3590(3) 0.6473(2) 0.0196(5) Uani 1 1 d . . . . .
H2A H 0.0867 -0.3966 0.7161 0.024 Uiso 1 1 calc R . . . .
H2B H 0.1196 -0.2402 0.6372 0.024 Uiso 1 1 calc R . . . .
C16 C 0.0558(3) -0.2322(4) 1.2428(3) 0.0257(6) Uani 1 1 d . . . . .
H16A H 0.0889 -0.2036 1.3222 0.031 Uiso 1 1 calc R . . . .
H16B H -0.0469 -0.2244 1.2392 0.031 Uiso 1 1 calc R . . . .
C13 C 0.2041(2) -0.3883(3) 1.1136(2) 0.0172(5) Uani 1 1 d . . . . .
C3 C 0.3854(3) -0.1827(3) 0.5277(2) 0.0208(6) Uani 1 1 d . . . . .
C14 C 0.1465(2) -0.2345(3) 1.0527(2) 0.0156(5) Uani 1 1 d . . . . .
H14 H 0.0523 -0.2663 1.0214 0.019 Uiso 1 1 calc R . . . .
C12 C 0.2122(3) -0.5263(3) 1.0292(2) 0.0193(5) Uani 1 1 d . . . . .
H12 H 0.1927 -0.6357 1.0516 0.023 Uiso 1 1 calc R . . . .
C15 C 0.1197(3) -0.1161(3) 1.1539(2) 0.0202(5) Uani 1 1 d . . . . .
H15A H 0.2072 -0.0666 1.1844 0.024 Uiso 1 1 calc R . . . .
H15B H 0.0540 -0.0280 1.1304 0.024 Uiso 1 1 calc R . . . .
C21 C -0.0515(3) -0.4081(4) 0.5191(2) 0.0278(6) Uani 1 1 d . . . . .
H21A H -0.1106 -0.4408 0.5828 0.042 Uiso 1 1 calc GR . . . .
H21B H -0.0798 -0.4679 0.4487 0.042 Uiso 1 1 calc GR . . . .
H21C H -0.0613 -0.2900 0.5055 0.042 Uiso 1 1 calc GR . . . .

loop_
_atom_site_aniso_label
_atom_site_aniso_U_11
_atom_site_aniso_U_22
_atom_site_aniso_U_33
_atom_site_aniso_U_23
_atom_site_aniso_U_13
_atom_site_aniso_U_12
O2 0.0226(9) 0.0120(8) 0.0235(9) 0.0009(7) 0.0022(7) -0.0006(7)
O1 0.0232(9) 0.0169(9) 0.0199(8) -0.0036(7) 0.0028(7) -0.0006(7)
O4 0.0422(11) 0.0125(9) 0.0306(10) -0.0041(8) 0.0118(9) 0.0036(8)
O3 0.0350(11) 0.0311(11) 0.0185(10) -0.0003(8) 0.0041(8) -0.0008(9)
O6 0.0219(9) 0.0324(11) 0.0276(10) -0.0131(8) -0.0055(8) -0.0003(8)
O5 0.0430(12) 0.0229(11) 0.0312(11) 0.0055(9) 0.0099(9) -0.0027(9)
C6 0.0167(11) 0.0111(11) 0.0227(12) 0.0005(10) -0.0008(9) -0.0010(9)
C4 0.0139(11) 0.0200(13) 0.0201(12) 0.0001(10) -0.0004(9) 0.0006(9)
C9 0.0157(11) 0.0125(12) 0.0160(11) -0.0024(9) -0.0024(9) 0.0019(9)
C10 0.0156(11) 0.0124(12) 0.0193(12) -0.0029(10) -0.0009(9) 0.0026(9)
O7 0.0440(13) 0.0352(12) 0.0422(13) 0.0016(10) 0.0025(10) 0.0025(11)
C8 0.0138(11) 0.0140(12) 0.0161(12) -0.0017(9) -0.0003(9) 0.0014(9)
C20 0.0194(11) 0.0185(13) 0.0207(12) 0.0025(10) 0.0021(10) -0.0014(10)
C5 0.0125(11) 0.0137(12) 0.0202(12) -0.0006(10) -0.0021(9) -0.0020(10)
C1 0.0221(12) 0.0132(12) 0.0174(12) -0.0043(10) 0.0020(9) 0.0010(10)
C17 0.0214(12) 0.0218(14) 0.0202(12) -0.0008(10) -0.0006(10) 0.0003(11)
C19 0.0173(12) 0.0233(14) 0.0253(13) -0.0018(11) -0.0009(10) 0.0064(11)
C18 0.0212(13) 0.0255(14) 0.0229(13) -0.0002(11) -0.0063(10) 0.0037(11)
C7 0.0188(12) 0.0132(13) 0.0195(13) -0.0030(9) -0.0011(9) 0.0004(9)
C11 0.0204(12) 0.0132(12) 0.0213(13) -0.0036(10) 0.0007(10) -0.0007(10)
C2 0.0208(12) 0.0191(13) 0.0189(12) -0.0041(10) 0.0006(9) -0.0025(10)
C16 0.0294(14) 0.0226(14) 0.0255(15) -0.0034(11) 0.0090(12) -0.0001(11)
C13 0.0175(11) 0.0156(12) 0.0183(11) -0.0003(10) -0.0019(9) 0.0003(10)
C3 0.0182(12) 0.0204(14) 0.0237(14) -0.0009(11) 0.0001(10) 0.0005(10)
C14 0.0146(11) 0.0120(12) 0.0200(13) -0.0033(9) -0.0006(9) 0.0011(9)
C12 0.0201(12) 0.0126(12) 0.0250(13) -0.0025(10) -0.0018(10) -0.0005(9)
C15 0.0235(12) 0.0152(13) 0.0223(13) -0.0038(10) 0.0048(10) 0.0028(10)
C21 0.0216(13) 0.0326(16) 0.0289(14) 0.0008(12) -0.0047(11) -0.0013(12)

loop_
_atom_type_symbol
_atom_type_description
_atom_type_scat_dispersion_real
_atom_type_scat_dispersion_imag
_atom_type_scat_source
C C 0.0181 0.0091 'International Tables Vol C Tables 4.2.6.8 and 6.1.1.4'
H H 0.0000 0.0000 'International Tables Vol C Tables 4.2.6.8 and 6.1.1.4'
O O 0.0492 0.0322 'International Tables Vol C Tables 4.2.6.8 and 6.1.1.4'

loop_
_geom_angle_atom_site_label_1
_geom_angle_atom_site_label_2
_geom_angle_atom_site_label_3
_geom_angle
_geom_angle_site_symmetry_1
_geom_angle_site_symmetry_3
_geom_angle_publ_flag
C20 O2 C6 106.1(2) . . ?
C3 O1 C1 122.98(19) . . ?
C2 O6 C21 112.1(2) . . ?
O2 C6 C7 124.8(2) . . ?
C5 C6 O2 109.8(2) . . ?
C5 C6 C7 123.4(2) . . ?
C20 C4 C5 106.4(2) . . ?
C20 C4 C3 132.3(3) . . ?
C5 C4 C3 120.4(2) . . ?
C8 C9 C10 123.2(2) . . ?
C8 C9 C11 120.1(2) . . ?
C11 C9 C10 116.7(2) . . ?
C9 C10 C1 114.65(19) . . ?
C9 C10 C19 108.81(19) . . ?
C5 C10 C9 108.9(2) . . ?
C5 C10 C1 103.50(19) . . ?
C5 C10 C19 111.5(2) . . ?
C19 C10 C1 109.48(19) . . ?
C9 C8 C7 123.8(2) . . ?
C9 C8 C14 116.2(2) . . ?
C7 C8 C14 119.6(2) . . ?
C4 C20 O2 110.0(2) . . ?
C6 C5 C4 107.7(2) . . ?
C6 C5 C10 126.8(2) . . ?
C4 C5 C10 125.0(2) . . ?
O1 C1 C10 110.93(19) . . ?
O1 C1 C2 109.35(19) . . ?
C2 C1 C10 112.50(19) . . ?
O5 C17 C16 126.7(2) . . ?
O5 C17 C13 126.0(2) . . ?
C16 C17 C13 107.2(2) . . ?
O4 C7 C6 123.5(2) . . ?
O4 C7 C8 123.7(2) . . ?
C6 C7 C8 112.6(2) . . ?
C12 C11 C9 122.3(2) . . ?
O6 C2 C1 108.5(2) . . ?
C17 C16 C15 106.6(2) . . ?
C17 C13 C18 106.44(19) . . ?
C17 C13 C14 100.3(2) . . ?
C14 C13 C18 113.6(2) . . ?
C12 C13 C17 117.8(2) . . ?
C12 C13 C18 108.7(2) . . ?
C12 C13 C14 110.0(2) . . ?
O1 C3 C4 113.3(2) . . ?
O3 C3 O1 119.1(2) . . ?
O3 C3 C4 127.6(2) . . ?
C8 C14 C13 111.23(19) . . ?
C8 C14 C15 124.5(2) . . ?
C13 C14 C15 103.3(2) . . ?
C11 C12 C13 117.8(2) . . ?
C16 C15 C14 101.4(2) . . ?

loop_
_geom_bond_atom_site_label_1
_geom_bond_atom_site_label_2
_geom_bond_distance
_geom_bond_site_symmetry_2
_geom_bond_publ_flag
O2 C6 1.385(3) . ?
O2 C20 1.371(3) . ?
O1 C1 1.470(3) . ?
O1 C3 1.377(3) . ?
O4 C7 1.221(3) . ?
O3 C3 1.193(3) . ?
O6 C2 1.407(3) . ?
O6 C21 1.415(3) . ?
O5 C17 1.202(3) . ?
C6 C5 1.339(4) . ?
C6 C7 1.457(3) . ?
C4 C20 1.360(4) . ?
C4 C5 1.411(4) . ?
C4 C3 1.466(4) . ?
C9 C10 1.524(3) . ?
C9 C8 1.372(3) . ?
C9 C11 1.471(4) . ?
C10 C5 1.483(3) . ?
C10 C1 1.555(3) . ?
C10 C19 1.548(3) . ?
C8 C7 1.487(3) . ?
C8 C14 1.513(4) . ?
C1 C2 1.520(3) . ?
C17 C16 1.520(4) . ?
C17 C13 1.525(3) . ?
C18 C13 1.550(3) . ?
C11 C12 1.341(4) . ?
C16 C15 1.538(4) . ?
C13 C14 1.535(3) . ?
C13 C12 1.493(3) . ?
C14 C15 1.544(3) . ?
